data_4506531
loop_
_publ_author_name
'Peuronen, Anssi'
'Valkonen, Arto'
'Kortelainen, Minna'
'Rissanen, Kari'
'Lahtinen, Manu'

_publ_section_title
;
 Halogen Bonding-Based &#x201C;Catch and Release&#x201D;: Reversible
 Solid-State Entrapment of Elemental Iodine with Monoalkylated DABCO Salts
;
_journal_issue 8
_journal_name_full 'Crystal Growth &amp; Design'
_journal_page_first 4157
_journal_paper_doi 10.1021/cg300669t
_journal_volume 12
_journal_year 2012
_chemical_formula_moiety 'C16 H33 N2, F6 P'
_chemical_formula_sum 'C16 H33 F6 N2 P'
_chemical_formula_weight 398.41
_chemical_name_systematic
;
 ?
;
_space_group_IT_number 62
_symmetry_cell_setting orthorhombic
_symmetry_space_group_name_Hall '-P 2ac 2n'
_symmetry_space_group_name_H-M 'P n m a'
_atom_sites_solution_hydrogens geom
_atom_sites_solution_primary direct
_atom_sites_solution_secondary difmap
_audit_creation_method SHELXL-97
_cell_angle_alpha 90.00
_cell_angle_beta 90.00
_cell_angle_gamma 90.00
_cell_formula_units_Z 4
_cell_length_a 7.9020(3)
_cell_length_b 6.9120(4)
_cell_length_c 37.3530(19)
_cell_measurement_reflns_used 2510
_cell_measurement_temperature 293(2)
_cell_measurement_theta_max 27.878
_cell_measurement_theta_min 0.407
_cell_volume 2040.17(18)
_computing_cell_refinement DENZO-SMN
_computing_data_collection Collect
_computing_data_reduction DENZO-SMN
_computing_structure_refinement 'SHELXL-97 (Sheldrick, 2008)'
_computing_structure_solution SHELXS-97
_diffrn_ambient_temperature 293(2)
_diffrn_detector_area_resol_mean 9
_diffrn_measured_fraction_theta_full 0.961
_diffrn_measured_fraction_theta_max 0.961
_diffrn_measurement_device_type 'Bruker-Nonius Kappa CCD with APEXII detector'
_diffrn_measurement_method '\f and \w scans'
_diffrn_radiation_monochromator graphite
_diffrn_radiation_source 'fine-focus sealed tube'
_diffrn_radiation_type MoK\a
_diffrn_radiation_wavelength 0.71069
_diffrn_reflns_av_R_equivalents 0.0420
_diffrn_reflns_av_sigmaI/netI 0.0389
_diffrn_reflns_limit_h_max 8
_diffrn_reflns_limit_h_min -9
_diffrn_reflns_limit_k_max 8
_diffrn_reflns_limit_k_min -7
_diffrn_reflns_limit_l_max 44
_diffrn_reflns_limit_l_min -40
_diffrn_reflns_number 8028
_diffrn_reflns_theta_full 24.99
_diffrn_reflns_theta_max 24.99
_diffrn_reflns_theta_min 1.09
_diffrn_standards_decay_% 0
_diffrn_standards_interval_count 0
_diffrn_standards_interval_time 0
_diffrn_standards_number 0
_exptl_absorpt_coefficient_mu 0.189
_exptl_absorpt_correction_T_max 0.7457
_exptl_absorpt_correction_T_min 0.5582
_exptl_absorpt_correction_type multi-scan
_exptl_absorpt_process_details 'SADABS 2008/1 (Bruker,2008)'
_exptl_crystal_colour colorless
_exptl_crystal_density_diffrn 1.297
_exptl_crystal_density_method 'not measured'
_exptl_crystal_description block
_exptl_crystal_F_000 848
_exptl_crystal_size_max 0.35
_exptl_crystal_size_mid 0.30
_exptl_crystal_size_min 0.30
_refine_diff_density_max 0.329
_refine_diff_density_min -0.353
_refine_diff_density_rms 0.085
_refine_ls_extinction_method none
_refine_ls_goodness_of_fit_ref 1.071
_refine_ls_hydrogen_treatment constr
_refine_ls_matrix_type full
_refine_ls_number_parameters 139
_refine_ls_number_reflns 1889
_refine_ls_number_restraints 0
_refine_ls_restrained_S_all 1.071
_refine_ls_R_factor_all 0.1146
_refine_ls_R_factor_gt 0.0730
_refine_ls_shift/su_max 0.000
_refine_ls_shift/su_mean 0.000
_refine_ls_structure_factor_coef Fsqd
_refine_ls_weighting_details 'calc w=1/[\s^2^(Fo^2^)+(0.0749P)^2^+2.2760P] where P=(Fo^2^+2Fc^2^)/3'
_refine_ls_weighting_scheme calc
_refine_ls_wR_factor_gt 0.1982
_refine_ls_wR_factor_ref 0.2375
_reflns_number_gt 1204
_reflns_number_total 1889
_reflns_threshold_expression >2\s(I)
_cod_data_source_file cg300669t_si_002.cif
_cod_data_source_block 4PF6
_cod_depositor_comments
;
The following automatic conversions were performed:

'_symmetry_cell_setting' value 'Orthorhombic' changed to
'orthorhombic' according to
/home/saulius/struct/CIF-dictionaries/cif_core.dic dictionary named
'cif_core.dic' version 2.4.2 from 2011-04-26.

Automatic conversion script
Id: cif_fix_values 1891 2012-01-12 08:04:46Z andrius 
;
_cod_original_sg_symbol_H-M Pnma
_cod_database_code 4506531

loop_
_symmetry_equiv_pos_as_xyz
'x, y, z'
'-x+1/2, -y, z+1/2'
'x+1/2, -y+1/2, -z+1/2'
'-x, y+1/2, -z'
'-x, -y, -z'
'x-1/2, y, -z-1/2'
'-x-1/2, y-1/2, z-1/2'
'x, -y-1/2, z'

loop_
_atom_site_label
_atom_site_type_symbol
_atom_site_fract_x
_atom_site_fract_y
_atom_site_fract_z
_atom_site_U_iso_or_equiv
_atom_site_adp_type
_atom_site_occupancy
_atom_site_symmetry_multiplicity
_atom_site_calc_flag
_atom_site_refinement_flags
P1 P 0.3863(2) -0.2500 0.66758(5) 0.0792(7) Uani 1 2 d S
N2 N -0.1216(5) 0.2500 0.65661(10) 0.0464(10) Uani 1 2 d S
F1 F 0.3519(5) -0.1057(4) 0.69568(11) 0.1360(14) Uani 1 1 d .
N1 N -0.2277(6) 0.2500 0.72274(11) 0.0618(12) Uani 1 2 d S
F3 F 0.1627(5) -0.2500 0.65852(14) 0.1156(16) Uani 1 2 d S
F2 F 0.4169(5) -0.1077(4) 0.63822(11) 0.1348(14) Uani 1 1 d .
C5 C -0.0653(7) 0.2500 0.61798(13) 0.0563(13) Uani 1 2 d S
H5A H -0.1135 0.3630 0.6064 0.068 Uiso 0.50 1 calc PR
H5B H -0.1135 0.1370 0.6064 0.068 Uiso 0.50 1 calc PR
C12 C 0.9367(8) 0.2500 0.46814(15) 0.0752(17) Uani 1 2 d S
H12A H 0.9855 0.3632 0.4795 0.090 Uiso 0.50 1 calc PR
H12B H 0.9855 0.1368 0.4795 0.090 Uiso 0.50 1 calc PR
C9 C 0.4543(8) 0.2500 0.52322(15) 0.0700(16) Uani 1 2 d S
H9A H 0.4049 0.3632 0.5120 0.084 Uiso 0.50 1 calc PR
H9B H 0.4049 0.1368 0.5120 0.084 Uiso 0.50 1 calc PR
C4 C -0.0495(6) 0.0945(5) 0.67574(11) 0.0736(12) Uani 1 1 d .
H4A H 0.0729 0.1043 0.6753 0.088 Uiso 1 1 calc R
H4B H -0.0816 -0.0272 0.6647 0.088 Uiso 1 1 calc R
C1 C -0.3954(7) 0.2500 0.69860(15) 0.0700(16) Uani 1 2 d S
H1A H -0.4631 0.1360 0.7035 0.084 Uiso 0.50 1 calc PR
H1B H -0.4631 0.3640 0.7035 0.084 Uiso 0.50 1 calc PR
C6 C 0.1497(7) 0.2500 0.61004(15) 0.0650(15) Uani 1 2 d S
H6A H 0.1997 0.3634 0.6211 0.078 Uiso 0.50 1 calc PR
H6B H 0.1997 0.1366 0.6211 0.078 Uiso 0.50 1 calc PR
C8 C 0.4065(7) 0.2500 0.56200(15) 0.0690(16) Uani 1 2 d S
H8A H 0.4560 0.3632 0.5732 0.083 Uiso 0.50 1 calc PR
H8B H 0.4560 0.1368 0.5732 0.083 Uiso 0.50 1 calc PR
F4 F 0.6101(5) -0.2500 0.67481(15) 0.1240(18) Uani 1 2 d S
C11 C 0.7204(8) 0.2500 0.47602(15) 0.0745(17) Uani 1 2 d S
H11A H 0.6716 0.3632 0.4647 0.089 Uiso 0.50 1 calc PR
H11B H 0.6716 0.1368 0.4647 0.089 Uiso 0.50 1 calc PR
C7 C 0.1906(7) 0.2500 0.57042(15) 0.0671(15) Uani 1 2 d S
H7A H 0.1403 0.3634 0.5594 0.080 Uiso 0.50 1 calc PR
H7B H 0.1403 0.1366 0.5594 0.080 Uiso 0.50 1 calc PR
C10 C 0.6703(8) 0.2500 0.51483(16) 0.0717(16) Uani 1 2 d S
H10A H 0.7194 0.3631 0.5261 0.086 Uiso 0.50 1 calc PR
H10B H 0.7194 0.1369 0.5261 0.086 Uiso 0.50 1 calc PR
C3 C -0.1129(6) 0.1010(6) 0.71441(12) 0.0784(13) Uani 1 1 d .
H3A H -0.1666 -0.0219 0.7198 0.094 Uiso 1 1 calc R
H3B H -0.0157 0.1133 0.7301 0.094 Uiso 1 1 calc R
C2 C -0.3369(7) 0.2500 0.65986(15) 0.0631(14) Uani 1 2 d S
H2A H -0.3815 0.3635 0.6479 0.076 Uiso 0.50 1 calc PR
H2B H -0.3815 0.1365 0.6479 0.076 Uiso 0.50 1 calc PR
C13 C 0.9867(9) 0.2500 0.42929(17) 0.086(2) Uani 1 2 d S
H13A H 0.9380 0.3632 0.4179 0.104 Uiso 0.50 1 calc PR
H13B H 0.9380 0.1368 0.4179 0.104 Uiso 0.50 1 calc PR
C14 C 1.2017(11) 0.2500 0.4216(2) 0.111(3) Uani 1 2 d S
H14A H 1.2225 0.2500 0.3962 0.167 Uiso 1 2 calc SR
H14B H 1.2512 0.1366 0.4321 0.167 Uiso 0.50 1 calc PR
H14C H 1.2512 0.3634 0.4321 0.167 Uiso 0.50 1 calc PR

loop_
_atom_site_aniso_label
_atom_site_aniso_U_11
_atom_site_aniso_U_22
_atom_site_aniso_U_33
_atom_site_aniso_U_23
_atom_site_aniso_U_13
_atom_site_aniso_U_12
P1 0.0789(12) 0.0281(7) 0.1308(16) 0.000 -0.0156(10) 0.000
N2 0.062(3) 0.0203(16) 0.057(2) 0.000 -0.0047(18) 0.000
F1 0.171(3) 0.0657(18) 0.171(4) -0.0421(19) -0.016(2) 0.0073(19)
N1 0.086(3) 0.038(2) 0.062(3) 0.000 0.002(2) 0.000
F3 0.097(3) 0.051(2) 0.199(5) 0.000 -0.036(3) 0.000
F2 0.178(3) 0.0461(14) 0.180(4) 0.0346(18) -0.010(2) -0.0099(17)
C5 0.075(4) 0.036(2) 0.058(3) 0.000 -0.004(3) 0.000
C12 0.096(5) 0.060(3) 0.070(4) 0.000 0.009(3) 0.000
C9 0.090(4) 0.052(3) 0.068(4) 0.000 0.005(3) 0.000
C4 0.115(3) 0.0339(17) 0.072(3) 0.0111(16) 0.001(2) 0.021(2)
C1 0.075(4) 0.061(3) 0.074(4) 0.000 0.010(3) 0.000
C6 0.072(4) 0.050(3) 0.073(4) 0.000 0.001(3) 0.000
C8 0.083(4) 0.056(3) 0.068(4) 0.000 0.004(3) 0.000
F4 0.084(3) 0.072(3) 0.216(5) 0.000 -0.038(3) 0.000
C11 0.098(5) 0.060(3) 0.065(4) 0.000 0.008(3) 0.000
C7 0.083(4) 0.056(3) 0.063(3) 0.000 0.003(3) 0.000
C10 0.090(4) 0.059(3) 0.067(4) 0.000 0.008(3) 0.000
C3 0.120(4) 0.0407(19) 0.075(3) 0.0140(18) -0.001(2) 0.009(2)
C2 0.061(4) 0.054(3) 0.074(4) 0.000 -0.005(3) 0.000
C13 0.125(6) 0.062(4) 0.072(4) 0.000 0.014(4) 0.000
C14 0.139(7) 0.101(6) 0.094(5) 0.000 0.040(5) 0.000

loop_
_atom_type_symbol
_atom_type_description
_atom_type_scat_dispersion_real
_atom_type_scat_dispersion_imag
_atom_type_scat_source
C C 0.0033 0.0016 'International Tables Vol C Tables 4.2.6.8 and 6.1.1.4'
H H 0.0000 0.0000 'International Tables Vol C Tables 4.2.6.8 and 6.1.1.4'
N N 0.0061 0.0033 'International Tables Vol C Tables 4.2.6.8 and 6.1.1.4'
F F 0.0171 0.0103 'International Tables Vol C Tables 4.2.6.8 and 6.1.1.4'
P P 0.1023 0.0942 'International Tables Vol C Tables 4.2.6.8 and 6.1.1.4'

loop_
_geom_angle_atom_site_label_1
_geom_angle_atom_site_label_2
_geom_angle_atom_site_label_3
_geom_angle
_geom_angle_site_symmetry_1
_geom_angle_site_symmetry_3
F1 P1 F1 85.2(3) 8 .
F1 P1 F2 177.9(2) 8 .
F1 P1 F2 96.2(2) . .
F1 P1 F2 96.2(2) 8 8
F1 P1 F2 177.9(2) . 8
F2 P1 F2 82.4(3) . 8
F1 P1 F4 94.3(2) 8 .
F1 P1 F4 94.3(2) . .
F2 P1 F4 87.2(2) . .
F2 P1 F4 87.2(2) 8 .
F1 P1 F3 87.3(2) 8 .
F1 P1 F3 87.3(2) . .
F2 P1 F3 91.2(2) . .
F2 P1 F3 91.2(2) 8 .
F4 P1 F3 177.8(3) . .
C4 N2 C4 99.3(4) 8_565 .
C4 N2 C5 111.4(3) 8_565 .
C4 N2 C5 111.4(3) . .
C4 N2 C2 111.5(3) 8_565 .
C4 N2 C2 111.5(3) . .
C5 N2 C2 111.2(3) . .
C3 N1 C3 94.1(5) 8_565 .
C3 N1 C1 114.1(3) 8_565 .
C3 N1 C1 114.1(3) . .
N2 C5 C6 117.0(4) . .
N2 C5 H5A 108.0 . .
C6 C5 H5A 108.0 . .
N2 C5 H5B 108.0 . .
C6 C5 H5B 108.0 . .
H5A C5 H5B 107.3 . .
C13 C12 C11 115.0(5) . .
C13 C12 H12A 108.5 . .
C11 C12 H12A 108.5 . .
C13 C12 H12B 108.5 . .
C11 C12 H12B 108.5 . .
H12A C12 H12B 107.5 . .
C8 C9 C10 115.0(5) . .
C8 C9 H9A 108.5 . .
C10 C9 H9A 108.5 . .
C8 C9 H9B 108.5 . .
C10 C9 H9B 108.5 . .
H9A C9 H9B 107.5 . .
N2 C4 C3 108.9(3) . .
N2 C4 H4A 109.9 . .
C3 C4 H4A 109.9 . .
N2 C4 H4B 109.9 . .
C3 C4 H4B 109.9 . .
H4A C4 H4B 108.3 . .
C2 C1 N1 106.5(4) . .
C2 C1 H1A 110.4 . .
N1 C1 H1A 110.4 . .
C2 C1 H1B 110.4 . .
N1 C1 H1B 110.4 . .
H1A C1 H1B 108.6 . .
C7 C6 C5 112.2(4) . .
C7 C6 H6A 109.2 . .
C5 C6 H6A 109.2 . .
C7 C6 H6B 109.2 . .
C5 C6 H6B 109.2 . .
H6A C6 H6B 107.9 . .
C9 C8 C7 115.0(5) . .
C9 C8 H8A 108.5 . .
C7 C8 H8A 108.5 . .
C9 C8 H8B 108.5 . .
C7 C8 H8B 108.5 . .
H8A C8 H8B 107.5 . .
C10 C11 C12 115.0(5) . .
C10 C11 H11A 108.5 . .
C12 C11 H11A 108.5 . .
C10 C11 H11B 108.5 . .
C12 C11 H11B 108.5 . .
H11A C11 H11B 107.5 . .
C6 C7 C8 112.7(4) . .
C6 C7 H7A 109.0 . .
C8 C7 H7A 109.0 . .
C6 C7 H7B 109.0 . .
C8 C7 H7B 109.0 . .
H7A C7 H7B 107.8 . .
C11 C10 C9 115.7(5) . .
C11 C10 H10A 108.4 . .
C9 C10 H10A 108.4 . .
C11 C10 H10B 108.4 . .
C9 C10 H10B 108.4 . .
H10A C10 H10B 107.4 . .
N1 C3 C4 116.2(3) . .
N1 C3 H3A 108.2 . .
C4 C3 H3A 108.2 . .
N1 C3 H3B 108.2 . .
C4 C3 H3B 108.2 . .
H3A C3 H3B 107.4 . .
C1 C2 N2 111.8(4) . .
C1 C2 H2A 109.3 . .
N2 C2 H2A 109.3 . .
C1 C2 H2B 109.3 . .
N2 C2 H2B 109.3 . .
H2A C2 H2B 107.9 . .
C12 C13 C14 114.9(5) . .
C12 C13 H13A 108.6 . .
C14 C13 H13A 108.6 . .
C12 C13 H13B 108.6 . .
C14 C13 H13B 108.6 . .
H13A C13 H13B 107.5 . .
C13 C14 H14A 109.5 . .
C13 C14 H14B 109.5 . .
H14A C14 H14B 109.5 . .
C13 C14 H14C 109.5 . .
H14A C14 H14C 109.5 . .
H14B C14 H14C 109.5 . .

loop_
_geom_bond_atom_site_label_1
_geom_bond_atom_site_label_2
_geom_bond_distance
_geom_bond_site_symmetry_2
P1 F1 1.473(3) 8
P1 F1 1.473(3) .
P1 F2 1.493(3) .
P1 F2 1.493(3) 8
P1 F4 1.788(4) .
P1 F3 1.799(4) .
N2 C4 1.411(4) 8_565
N2 C4 1.411(4) .
N2 C5 1.510(6) .
N2 C2 1.706(6) .
N1 C3 1.408(5) 8_565
N1 C3 1.408(5) .
N1 C1 1.602(7) .
C5 C6 1.725(7) .
C5 H5A 0.9700 .
C5 H5B 0.9700 .
C12 C13 1.504(8) .
C12 C11 1.735(8) .
C12 H12A 0.9700 .
C12 H12B 0.9700 .
C9 C8 1.497(7) .
C9 C10 1.736(8) .
C9 H9A 0.9700 .
C9 H9B 0.9700 .
C4 C3 1.530(6) .
C4 H4A 0.9700 .
C4 H4B 0.9700 .
C1 C2 1.519(7) .
C1 H1A 0.9700 .
C1 H1B 0.9700 .
C6 C7 1.515(8) .
C6 H6A 0.9700 .
C6 H6B 0.9700 .
C8 C7 1.735(7) .
C8 H8A 0.9700 .
C8 H8B 0.9700 .
C11 C10 1.503(8) .
C11 H11A 0.9700 .
C11 H11B 0.9700 .
C7 H7A 0.9700 .
C7 H7B 0.9700 .
C10 H10A 0.9700 .
C10 H10B 0.9700 .
C3 H3A 0.9700 .
C3 H3B 0.9700 .
C2 H2A 0.9700 .
C2 H2B 0.9700 .
C13 C14 1.723(9) .
C13 H13A 0.9700 .
C13 H13B 0.9700 .
C14 H14A 0.9600 .
C14 H14B 0.9600 .
C14 H14C 0.9600 .

loop_
_geom_torsion_atom_site_label_1
_geom_torsion_atom_site_label_2
_geom_torsion_atom_site_label_3
_geom_torsion_atom_site_label_4
_geom_torsion
_geom_torsion_site_symmetry_1
C4 N2 C5 C6 54.9(3) 8_565
C4 N2 C5 C6 -54.9(3) .
C2 N2 C5 C6 180.000(3) .
C4 N2 C4 C3 63.2(5) 8_565
C5 N2 C4 C3 -179.3(4) .
C2 N2 C4 C3 -54.4(4) .
C3 N1 C1 C2 53.3(3) 8_565
C3 N1 C1 C2 -53.3(3) .
N2 C5 C6 C7 180.000(3) .
C10 C9 C8 C7 180.000(3) .
C13 C12 C11 C10 180.000(3) .
C5 C6 C7 C8 180.000(3) .
C9 C8 C7 C6 180.000(3) .
C12 C11 C10 C9 180.000(3) .
C8 C9 C10 C11 180.000(3) .
C3 N1 C3 C4 -61.3(6) 8_565
C1 N1 C3 C4 57.4(5) .
N2 C4 C3 N1 1.4(6) .
N1 C1 C2 N2 0.000(3) .
C4 N2 C2 C1 -55.0(3) 8_565
C4 N2 C2 C1 55.0(3) .
C5 N2 C2 C1 180.000(3) .
C11 C12 C13 C14 180.000(3) .
